data_1569330
loop_
_publ_author_name
'Korzun, Andr&#xe9;'
'Crespi, Stefano'
'Golz, Christopher'
'Bismuto, Alessandro'

_publ_section_title
;
 Replacing the BO in BODIPY: unlocking the path to SBDIPY and BIDIPY
 chromophores.
;
_journal_issue 24
_journal_name_full 'Chemical science'
_journal_page_first 6579
_journal_page_last 6584
_journal_paper_doi 10.1039/d3sc01493b
_journal_volume 14
_journal_year 2023
_chemical_formula_moiety 'C19 H19 Bi Cl2 N2'
_chemical_formula_sum 'C19 H19 Bi Cl2 N2'
_chemical_formula_weight 555.24
_space_group_crystal_system tetragonal
_space_group_IT_number 88
_space_group_name_Hall '-I 4ad'
_space_group_name_H-M_alt 'I 41/a :2'
_atom_sites_solution_hydrogens geom
_atom_sites_solution_primary dual
_audit_creation_date 2022-09-12
_audit_creation_method
;FinalCif V110 by Daniel Kratzert, Freiburg 2022,
https://dkratzert.de/finalcif.html
;
_audit_update_record
;
2023-02-13 deposited with the CCDC.	2023-05-29 downloaded from the CCDC.
;
_cell_angle_alpha 90
_cell_angle_beta 90
_cell_angle_gamma 90
_cell_formula_units_Z 16
_cell_length_a 22.9835(6)
_cell_length_b 22.9835(6)
_cell_length_c 14.1686(4)
_cell_measurement_reflns_used 9782
_cell_measurement_temperature 100.00
_cell_measurement_theta_max 31.456
_cell_measurement_theta_min 2.449
_cell_volume 7484.4(3)
_computing_cell_refinement 'SAINT V8.40A (Bruker, 2019)'
_computing_data_collection 'Bruker BIS V6.2.14/2020-04-30'
_computing_data_reduction 'SAINT V8.40A (Bruker, 2019)'
_computing_molecular_graphics 'Olex2 1.5 (Dolomanov et al., 2009)'
_computing_publication_material 'Olex2 1.5 (Dolomanov et al., 2009)'
_computing_structure_refinement 'XL  (Sheldrick, 2008)'
_computing_structure_solution 'XT  (Sheldrick, 2015)'
_diffrn_ambient_environment N~2~
_diffrn_ambient_temperature 100.00
_diffrn_detector CPAD
_diffrn_detector_area_resol_mean 7.41
_diffrn_detector_type 'Bruker PHOTON III'
_diffrn_measured_fraction_theta_full 0.999
_diffrn_measured_fraction_theta_max 0.999
_diffrn_measurement_device 'four-circle diffractometer'
_diffrn_measurement_device_type 'Bruker D8 VENTURE dual wavelength Mo/Cu'
_diffrn_measurement_method '\w and \f scans'
_diffrn_measurement_specimen_support 'MiTeGen micromount'
_diffrn_radiation_monochromator 'mirror optics'
_diffrn_radiation_probe x-ray
_diffrn_radiation_type MoK\a
_diffrn_radiation_wavelength 0.71073
_diffrn_reflns_av_R_equivalents 0.0366
_diffrn_reflns_av_unetI/netI 0.0126
_diffrn_reflns_Laue_measured_fraction_full 0.999
_diffrn_reflns_Laue_measured_fraction_max 0.999
_diffrn_reflns_limit_h_max 33
_diffrn_reflns_limit_h_min -33
_diffrn_reflns_limit_k_max 33
_diffrn_reflns_limit_k_min -33
_diffrn_reflns_limit_l_max 20
_diffrn_reflns_limit_l_min -20
_diffrn_reflns_number 112176
_diffrn_reflns_point_group_measured_fraction_full 0.999
_diffrn_reflns_point_group_measured_fraction_max 0.999
_diffrn_reflns_theta_full 25.242
_diffrn_reflns_theta_max 31.509
_diffrn_reflns_theta_min 2.448
_diffrn_source 'microfocus sealed X-ray tube'
_diffrn_source_current 1.0
_diffrn_source_power 0.05
_diffrn_source_type 'Incoatec I\ms'
_diffrn_source_voltage 50.0
_diffrn_standards_number 0
_exptl_absorpt_coefficient_mu 9.711
_exptl_absorpt_correction_T_max 0.6495
_exptl_absorpt_correction_T_min 0.3150
_exptl_absorpt_correction_type numerical
_exptl_absorpt_process_details
;
SADABS-2016/2 (Bruker,2016/2) was used for absorption correction.
wR2(int) was 0.1279 before and 0.0477 after correction.
The Ratio of minimum to maximum transmission is 0.4850.
The \l/2 correction factor is Not present.
;
_exptl_crystal_colour 'dark green'
_exptl_crystal_colour_modifier dark
_exptl_crystal_colour_primary green
_exptl_crystal_density_diffrn 1.971
_exptl_crystal_description block
_exptl_crystal_F_000 4224
_exptl_crystal_size_max 0.289
_exptl_crystal_size_mid 0.114
_exptl_crystal_size_min 0.056
_refine_diff_density_max 1.637
_refine_diff_density_min -0.869
_refine_diff_density_rms 0.094
_refine_ls_extinction_method none
_refine_ls_goodness_of_fit_ref 1.049
_refine_ls_hydrogen_treatment constr
_refine_ls_matrix_type full
_refine_ls_number_parameters 221
_refine_ls_number_reflns 6239
_refine_ls_number_restraints 0
_refine_ls_restrained_S_all 1.049
_refine_ls_R_factor_all 0.0221
_refine_ls_R_factor_gt 0.0187
_refine_ls_shift/su_max 0.007
_refine_ls_shift/su_mean 0.000
_refine_ls_structure_factor_coef Fsqd
_refine_ls_weighting_details 'w=1/[\s^2^(Fo^2^)+(0.0197P)^2^+21.7058P] where P=(Fo^2^+2Fc^2^)/3'
_refine_ls_weighting_scheme calc
_refine_ls_wR_factor_gt 0.0438
_refine_ls_wR_factor_ref 0.0452
_reflns_Friedel_coverage 0.000
_reflns_number_gt 5682
_reflns_number_total 6239
_reflns_threshold_expression 'I > 2\s(I)'
_cod_data_source_file d3sc01493b2.cif
_cod_data_source_block mo_1768_cg_0m
_cod_original_cell_volume 7484.4(4)
_cod_original_sg_symbol_H-M 'I 41/a'
_cod_database_code 1569330
_shelx_shelxl_version_number 2018/3
_olex2_refinement_description
;
1. Fixed Uiso
 At 1.2 times of:
  All C(H) groups
 At 1.5 times of:
  All C(H,H,H) groups
2.a Aromatic/amide H refined with riding coordinates:
 C3(H3), C9(H9), C14(H14), C15(H15), C16(H16), C17(H17), C18(H18)
2.b Idealised Me refined as rotating group:
 C1(H1A,H1B,H1C), C11(H11A,H11B,H11C), C12(H12A,H12B,H12C), C19(H19A,H19B,H19C)
;
_olex2_submission_special_instructions 'No special instructions were received'
_shelx_space_group_comment
;
The symmetry employed for this shelxl refinement is uniquely defined
by the following loop, which should always be used as a source of
symmetry information in preference to the above space-group names.
They are only intended as comments.
;
_shelx_estimated_absorpt_t_min 0.166
_shelx_estimated_absorpt_t_max 0.612
_olex2_diffrn_ambient_temperature_device 'Oxford Cryostream 800'

loop_
_space_group_symop_operation_xyz
'x, y, z'
'-x+1/2, -y, z+1/2'
'-y+3/4, x+1/4, z+1/4'
'y+3/4, -x+3/4, z+3/4'
'x+1/2, y+1/2, z+1/2'
'-x+1, -y+1/2, z+1'
'-y+5/4, x+3/4, z+3/4'
'y+5/4, -x+5/4, z+5/4'
'-x, -y, -z'
'x-1/2, y, -z-1/2'
'y-3/4, -x-1/4, -z-1/4'
'-y-3/4, x-3/4, -z-3/4'
'-x+1/2, -y+1/2, -z+1/2'
'x, y+1/2, -z'
'y-1/4, -x+1/4, -z+1/4'
'-y-1/4, x-1/4, -z-1/4'

loop_
_atom_site_label
_atom_site_type_symbol
_atom_site_fract_x
_atom_site_fract_y
_atom_site_fract_z
_atom_site_U_iso_or_equiv
_atom_site_adp_type
_atom_site_occupancy
_atom_site_site_symmetry_order
_atom_site_calc_flag
_atom_site_refinement_flags_posn
_atom_site_refinement_flags_adp
_atom_site_refinement_flags_occupancy
_atom_site_disorder_assembly
_atom_site_disorder_group
Bi1 Bi 0.55543(2) 0.65885(2) 0.23512(2) 0.02047(3) Uani 1 1 d . . . . .
Cl1 Cl 0.43803(3) 0.69717(2) 0.22794(4) 0.02649(10) Uani 1 1 d . . . . .
Cl2 Cl 0.65850(3) 0.62110(4) 0.26983(5) 0.04188(16) Uani 1 1 d . . . . .
N1 N 0.52795(8) 0.63641(8) 0.38068(12) 0.0204(3) Uani 1 1 d . . . . .
N2 N 0.52677(8) 0.56839(8) 0.21263(13) 0.0222(3) Uani 1 1 d . . . . .
C1 C 0.58730(10) 0.71717(10) 0.44708(17) 0.0272(4) Uani 1 1 d . . . . .
H1A H 0.624588 0.697814 0.435238 0.041 Uiso 1 1 calc R U . . .
H1B H 0.589387 0.738625 0.506754 0.041 Uiso 1 1 calc R U . . .
H1C H 0.578891 0.744280 0.395472 0.041 Uiso 1 1 calc R U . . .
C2 C 0.54018(9) 0.67269(9) 0.45283(16) 0.0217(4) Uani 1 1 d . . . . .
C3 C 0.50290(10) 0.66024(10) 0.52833(15) 0.0233(4) Uani 1 1 d . . . . .
H3 H 0.503223 0.678966 0.588100 0.028 Uiso 1 1 calc R U . . .
C4 C 0.46536(9) 0.61592(9) 0.50118(14) 0.0205(4) Uani 1 1 d . . . . .
C5 C 0.48107(9) 0.60068(9) 0.40671(14) 0.0189(3) Uani 1 1 d . . . . .
C6 C 0.45828(9) 0.55686(9) 0.34696(15) 0.0195(4) Uani 1 1 d . . . . .
C7 C 0.47997(9) 0.54050(9) 0.25877(15) 0.0210(4) Uani 1 1 d . . . . .
C8 C 0.46640(10) 0.48944(9) 0.20400(16) 0.0234(4) Uani 1 1 d . . . . .
C9 C 0.50567(10) 0.48762(10) 0.13025(16) 0.0257(4) Uani 1 1 d . . . . .
H9 H 0.507554 0.458330 0.083031 0.031 Uiso 1 1 calc R U . . .
C10 C 0.54232(10) 0.53629(10) 0.13679(16) 0.0247(4) Uani 1 1 d . . . . .
C11 C 0.59328(12) 0.54974(11) 0.07527(18) 0.0322(5) Uani 1 1 d . . . . .
H11A H 0.598064 0.592007 0.070532 0.048 Uiso 1 1 calc R U . . .
H11B H 0.586769 0.533449 0.012230 0.048 Uiso 1 1 calc R U . . .
H11C H 0.628477 0.532585 0.102663 0.048 Uiso 1 1 calc R U . . .
C12 C 0.42192(11) 0.44294(11) 0.22050(19) 0.0300(5) Uani 1 1 d . . . . .
H12A H 0.429829 0.423595 0.280790 0.045 Uiso 1 1 calc R U . . .
H12B H 0.423766 0.414353 0.169273 0.045 Uiso 1 1 calc R U . . .
H12C H 0.383052 0.460443 0.222247 0.045 Uiso 1 1 calc R U . . .
C13 C 0.40612(9) 0.52486(9) 0.38174(15) 0.0200(4) Uani 1 1 d . . . . .
C14 C 0.41088(10) 0.47909(10) 0.44603(16) 0.0256(4) Uani 1 1 d . . . . .
H14 H 0.448081 0.467483 0.468366 0.031 Uiso 1 1 calc R U . . .
C15 C 0.36114(12) 0.45042(11) 0.47745(19) 0.0330(5) Uani 1 1 d . . . . .
H15 H 0.364410 0.419428 0.521500 0.040 Uiso 1 1 calc R U . . .
C16 C 0.30681(12) 0.46709(12) 0.4445(2) 0.0365(6) Uani 1 1 d . . . . .
H16 H 0.272976 0.447123 0.465296 0.044 Uiso 1 1 calc R U . . .
C17 C 0.30178(11) 0.51259(12) 0.38151(19) 0.0332(5) Uani 1 1 d . . . . .
H17 H 0.264431 0.524337 0.360029 0.040 Uiso 1 1 calc R U . . .
C18 C 0.35125(10) 0.54134(10) 0.34934(16) 0.0253(4) Uani 1 1 d . . . . .
H18 H 0.347630 0.572254 0.305230 0.030 Uiso 1 1 calc R U . . .
C19 C 0.42078(10) 0.59079(10) 0.56740(16) 0.0252(4) Uani 1 1 d . . . . .
H19A H 0.384677 0.583112 0.532755 0.038 Uiso 1 1 calc R U . . .
H19B H 0.413062 0.618530 0.618409 0.038 Uiso 1 1 calc R U . . .
H19C H 0.435551 0.554350 0.594160 0.038 Uiso 1 1 calc R U . . .

loop_
_atom_site_aniso_label
_atom_site_aniso_U_11
_atom_site_aniso_U_22
_atom_site_aniso_U_33
_atom_site_aniso_U_23
_atom_site_aniso_U_13
_atom_site_aniso_U_12
Bi1 0.02421(4) 0.02015(4) 0.01707(4) -0.00006(2) 0.00181(3) -0.00188(3)
Cl1 0.0315(3) 0.0262(2) 0.0218(2) 0.00267(18) -0.00107(19) -0.00046(19)
Cl2 0.0225(3) 0.0583(4) 0.0449(4) -0.0120(3) -0.0009(2) 0.0004(3)
N1 0.0217(8) 0.0219(8) 0.0177(8) -0.0011(6) -0.0002(6) -0.0015(6)
N2 0.0274(9) 0.0188(8) 0.0206(8) -0.0009(6) 0.0044(7) -0.0005(6)
C1 0.0304(11) 0.0283(11) 0.0229(10) -0.0023(8) -0.0025(8) -0.0066(9)
C2 0.0230(9) 0.0220(9) 0.0202(9) -0.0004(7) -0.0020(7) 0.0005(7)
C3 0.0256(10) 0.0270(10) 0.0173(9) -0.0026(7) -0.0006(7) 0.0014(8)
C4 0.0214(9) 0.0232(9) 0.0168(9) 0.0001(7) -0.0007(7) 0.0036(7)
C5 0.0192(8) 0.0206(9) 0.0169(8) 0.0001(7) -0.0008(7) 0.0015(7)
C6 0.0200(9) 0.0194(8) 0.0191(9) 0.0020(7) -0.0010(7) 0.0025(7)
C7 0.0216(9) 0.0218(9) 0.0195(9) -0.0007(7) -0.0004(7) 0.0007(7)
C8 0.0248(10) 0.0216(9) 0.0238(10) -0.0034(8) 0.0001(8) -0.0001(8)
C9 0.0301(11) 0.0229(10) 0.0242(10) -0.0046(8) 0.0027(8) 0.0000(8)
C10 0.0299(10) 0.0230(9) 0.0213(10) -0.0008(8) 0.0041(8) 0.0013(8)
C11 0.0403(13) 0.0262(11) 0.0302(12) -0.0044(9) 0.0151(10) -0.0039(10)
C12 0.0267(10) 0.0290(11) 0.0344(12) -0.0112(9) 0.0035(9) -0.0060(9)
C13 0.0206(9) 0.0197(9) 0.0196(9) -0.0013(7) 0.0013(7) 0.0005(7)
C14 0.0301(11) 0.0220(9) 0.0245(10) 0.0018(8) 0.0015(8) 0.0037(8)
C15 0.0445(14) 0.0231(10) 0.0314(12) 0.0003(9) 0.0120(11) -0.0036(10)
C16 0.0356(13) 0.0333(12) 0.0405(14) -0.0139(11) 0.0154(11) -0.0113(10)
C17 0.0216(10) 0.0411(13) 0.0368(13) -0.0135(11) 0.0005(9) -0.0013(9)
C18 0.0227(10) 0.0281(10) 0.0252(10) -0.0040(8) -0.0030(8) 0.0026(8)
C19 0.0257(10) 0.0312(11) 0.0188(9) -0.0020(8) 0.0027(8) -0.0011(8)

loop_
_atom_type_symbol
_atom_type_description
_atom_type_scat_dispersion_real
_atom_type_scat_dispersion_imag
_atom_type_scat_source
C C 0.0033 0.0016 'International Tables Vol C Tables 4.2.6.8 and 6.1.1.4'
H H 0.0000 0.0000 'International Tables Vol C Tables 4.2.6.8 and 6.1.1.4'
Bi Bi -4.1077 10.2566 'International Tables Vol C Tables 4.2.6.8 and 6.1.1.4'
Cl Cl 0.1484 0.1585 'International Tables Vol C Tables 4.2.6.8 and 6.1.1.4'
N N 0.0061 0.0033 'International Tables Vol C Tables 4.2.6.8 and 6.1.1.4'

loop_
_geom_angle_atom_site_label_1
_geom_angle_atom_site_label_2
_geom_angle_atom_site_label_3
_geom_angle
_geom_angle_site_symmetry_1
_geom_angle_site_symmetry_3
_geom_angle_publ_flag
Bi1 Bi1 Bi1 58.290(1) 15_565 6_564 ?
Cl1 Bi1 Bi1 40.661(11) . 6_564 ?
Cl1 Bi1 Bi1 40.126(11) . 15_565 ?
Cl2 Bi1 Bi1 140.112(18) . 6_564 ?
Cl2 Bi1 Bi1 148.541(17) . 15_565 ?
Cl2 Bi1 Cl1 170.80(2) . . ?
N1 Bi1 Bi1 117.21(5) . 15_565 ?
N1 Bi1 Bi1 92.91(5) . 6_564 ?
N1 Bi1 Cl1 80.49(5) . . ?
N1 Bi1 Cl2 90.35(5) . . ?
N2 Bi1 Bi1 81.57(5) . 15_565 ?
N2 Bi1 Bi1 130.59(5) . 6_564 ?
N2 Bi1 Cl1 90.19(5) . . ?
N2 Bi1 Cl2 89.13(5) . . ?
N2 Bi1 N1 80.21(7) . . ?
C2 N1 Bi1 120.11(14) . . ?
C2 N1 C5 108.81(17) . . ?
C5 N1 Bi1 126.79(13) . . ?
C7 N2 Bi1 126.07(14) . . ?
C10 N2 Bi1 123.42(15) . . ?
C10 N2 C7 108.76(18) . . ?
H1A C1 H1B 109.5 . . ?
H1A C1 H1C 109.5 . . ?
H1B C1 H1C 109.5 . . ?
C2 C1 H1A 109.5 . . ?
C2 C1 H1B 109.5 . . ?
C2 C1 H1C 109.5 . . ?
N1 C2 C1 122.2(2) . . ?
N1 C2 C3 108.98(19) . . ?
C3 C2 C1 128.8(2) . . ?
C2 C3 H3 125.7 . . ?
C4 C3 C2 108.57(19) . . ?
C4 C3 H3 125.7 . . ?
C3 C4 C5 106.36(19) . . ?
C3 C4 C19 122.13(19) . . ?
C5 C4 C19 131.4(2) . . ?
N1 C5 C4 107.25(18) . . ?
N1 C5 C6 122.88(18) . . ?
C6 C5 C4 129.81(19) . . ?
C5 C6 C13 116.81(18) . . ?
C7 C6 C5 126.46(19) . . ?
C7 C6 C13 116.74(19) . . ?
N2 C7 C8 106.57(18) . . ?
C6 C7 N2 124.30(19) . . ?
C6 C7 C8 128.6(2) . . ?
C7 C8 C12 130.2(2) . . ?
C9 C8 C7 106.90(19) . . ?
C9 C8 C12 122.9(2) . . ?
C8 C9 H9 125.7 . . ?
C8 C9 C10 108.54(19) . . ?
C10 C9 H9 125.7 . . ?
N2 C10 C9 109.2(2) . . ?
N2 C10 C11 124.0(2) . . ?
C9 C10 C11 126.7(2) . . ?
C10 C11 H11A 109.5 . . ?
C10 C11 H11B 109.5 . . ?
C10 C11 H11C 109.5 . . ?
H11A C11 H11B 109.5 . . ?
H11A C11 H11C 109.5 . . ?
H11B C11 H11C 109.5 . . ?
C8 C12 H12A 109.5 . . ?
C8 C12 H12B 109.5 . . ?
C8 C12 H12C 109.5 . . ?
H12A C12 H12B 109.5 . . ?
H12A C12 H12C 109.5 . . ?
H12B C12 H12C 109.5 . . ?
C14 C13 C6 121.65(19) . . ?
C18 C13 C6 118.99(19) . . ?
C18 C13 C14 119.4(2) . . ?
C13 C14 H14 120.0 . . ?
C15 C14 C13 120.1(2) . . ?
C15 C14 H14 120.0 . . ?
C14 C15 H15 120.0 . . ?
C16 C15 C14 120.0(2) . . ?
C16 C15 H15 120.0 . . ?
C15 C16 H16 119.9 . . ?
C17 C16 C15 120.2(2) . . ?
C17 C16 H16 119.9 . . ?
C16 C17 H17 119.9 . . ?
C16 C17 C18 120.2(2) . . ?
C18 C17 H17 119.9 . . ?
C13 C18 H18 119.9 . . ?
C17 C18 C13 120.1(2) . . ?
C17 C18 H18 119.9 . . ?
C4 C19 H19A 109.5 . . ?
C4 C19 H19B 109.5 . . ?
C4 C19 H19C 109.5 . . ?
H19A C19 H19B 109.5 . . ?
H19A C19 H19C 109.5 . . ?
H19B C19 H19C 109.5 . . ?

loop_
_geom_bond_atom_site_label_1
_geom_bond_atom_site_label_2
_geom_bond_distance
_geom_bond_site_symmetry_2
_geom_bond_publ_flag
Bi1 Bi1 4.90388(19) 6_564 ?
Bi1 Bi1 4.66489(15) 15_565 ?
Bi1 Cl1 2.8401(6) . ?
Bi1 Cl2 2.5703(7) . ?
Bi1 N1 2.2178(18) . ?
Bi1 N2 2.2042(18) . ?
N1 C2 1.349(3) . ?
N1 C5 1.404(3) . ?
N2 C7 1.412(3) . ?
N2 C10 1.352(3) . ?
C1 H1A 0.9800 . ?
C1 H1B 0.9800 . ?
C1 H1C 0.9800 . ?
C1 C2 1.491(3) . ?
C2 C3 1.400(3) . ?
C3 H3 0.9500 . ?
C3 C4 1.389(3) . ?
C4 C5 1.430(3) . ?
C4 C19 1.504(3) . ?
C5 C6 1.416(3) . ?
C6 C7 1.397(3) . ?
C6 C13 1.490(3) . ?
C7 C8 1.441(3) . ?
C8 C9 1.381(3) . ?
C8 C12 1.497(3) . ?
C9 H9 0.9500 . ?
C9 C10 1.403(3) . ?
C10 C11 1.492(3) . ?
C11 H11A 0.9800 . ?
C11 H11B 0.9800 . ?
C11 H11C 0.9800 . ?
C12 H12A 0.9800 . ?
C12 H12B 0.9800 . ?
C12 H12C 0.9800 . ?
C13 C14 1.396(3) . ?
C13 C18 1.394(3) . ?
C14 H14 0.9500 . ?
C14 C15 1.393(3) . ?
C15 H15 0.9500 . ?
C15 C16 1.387(4) . ?
C16 H16 0.9500 . ?
C16 C17 1.379(4) . ?
C17 H17 0.9500 . ?
C17 C18 1.392(3) . ?
C18 H18 0.9500 . ?
C19 H19A 0.9800 . ?
C19 H19B 0.9800 . ?
C19 H19C 0.9800 . ?

loop_
_geom_torsion_atom_site_label_1
_geom_torsion_atom_site_label_2
_geom_torsion_atom_site_label_3
_geom_torsion_atom_site_label_4
_geom_torsion
_geom_torsion_site_symmetry_1
_geom_torsion_site_symmetry_2
_geom_torsion_site_symmetry_3
_geom_torsion_site_symmetry_4
_geom_torsion_publ_flag
Bi1 N1 C2 C1 -20.6(3) . . . . ?
Bi1 N1 C2 C3 160.10(14) . . . . ?
Bi1 N1 C5 C4 -157.75(14) . . . . ?
Bi1 N1 C5 C6 24.9(3) . . . . ?
Bi1 N2 C7 C6 -24.3(3) . . . . ?
Bi1 N2 C7 C8 163.49(15) . . . . ?
Bi1 N2 C10 C9 -164.55(15) . . . . ?
Bi1 N2 C10 C11 19.3(3) . . . . ?
N1 C2 C3 C4 -1.6(3) . . . . ?
N1 C5 C6 C7 3.9(3) . . . . ?
N1 C5 C6 C13 -176.31(18) . . . . ?
N2 C7 C8 C9 1.7(2) . . . . ?
N2 C7 C8 C12 178.3(2) . . . . ?
C1 C2 C3 C4 179.1(2) . . . . ?
C2 N1 C5 C4 -1.4(2) . . . . ?
C2 N1 C5 C6 -178.72(19) . . . . ?
C2 C3 C4 C5 0.8(2) . . . . ?
C2 C3 C4 C19 178.0(2) . . . . ?
C3 C4 C5 N1 0.3(2) . . . . ?
C3 C4 C5 C6 177.5(2) . . . . ?
C4 C5 C6 C7 -172.8(2) . . . . ?
C4 C5 C6 C13 7.0(3) . . . . ?
C5 N1 C2 C1 -178.9(2) . . . . ?
C5 N1 C2 C3 1.8(2) . . . . ?
C5 C6 C7 N2 -4.2(3) . . . . ?
C5 C6 C7 C8 166.2(2) . . . . ?
C5 C6 C13 C14 -80.9(3) . . . . ?
C5 C6 C13 C18 98.8(2) . . . . ?
C6 C7 C8 C9 -170.1(2) . . . . ?
C6 C7 C8 C12 6.6(4) . . . . ?
C6 C13 C14 C15 179.6(2) . . . . ?
C6 C13 C18 C17 -179.3(2) . . . . ?
C7 N2 C10 C9 1.2(3) . . . . ?
C7 N2 C10 C11 -175.0(2) . . . . ?
C7 C6 C13 C14 98.8(2) . . . . ?
C7 C6 C13 C18 -81.4(3) . . . . ?
C7 C8 C9 C10 -1.0(3) . . . . ?
C8 C9 C10 N2 -0.1(3) . . . . ?
C8 C9 C10 C11 175.9(2) . . . . ?
C10 N2 C7 C6 170.4(2) . . . . ?
C10 N2 C7 C8 -1.8(2) . . . . ?
C12 C8 C9 C10 -177.9(2) . . . . ?
C13 C6 C7 N2 176.05(19) . . . . ?
C13 C6 C7 C8 -13.6(3) . . . . ?
C13 C14 C15 C16 0.4(4) . . . . ?
C14 C13 C18 C17 0.5(3) . . . . ?
C14 C15 C16 C17 -0.9(4) . . . . ?
C15 C16 C17 C18 1.2(4) . . . . ?
C16 C17 C18 C13 -1.0(4) . . . . ?
C18 C13 C14 C15 -0.2(3) . . . . ?
C19 C4 C5 N1 -176.6(2) . . . . ?
C19 C4 C5 C6 0.6(4) . . . . ?
